data_2243269
loop_
_publ_author_name
'Langenohl, Felix'
'Otte, Felix'
'Strohmann, Carsten'

_publ_section_title
;
 Crystal structure of 2-methyl-1,2,3,4-tetrahydroisoquinoline trihydrate
;
_journal_coeditor_code ZL2766
_journal_issue 3
_journal_name_full 'Acta Crystallographica Section E'
_journal_page_first 298
_journal_page_last 302
_journal_paper_doi 10.1107/S2056989020000730
_journal_volume 76
_journal_year 2020
_chemical_formula_iupac 'C10 H13 N, 3H2 O'
_chemical_formula_moiety 'C10 H13 N, 3(H2 O)'
_chemical_formula_sum 'C10 H19 N O3'
_chemical_formula_weight 201.26
_chemical_name_systematic
;
2-Methyl-1,2,3,4-tetrahydroisoquinoline trihydrate
;
_space_group_crystal_system monoclinic
_space_group_IT_number 14
_space_group_name_Hall '-P 2ybc'
_space_group_name_H-M_alt 'P 1 21/c 1'
_atom_sites_solution_hydrogens mixed
_atom_sites_solution_primary dual
_atom_sites_solution_secondary direct
_audit_creation_method
;
Olex2 1.2
(compiled 2018.05.29 svn.r3508 for OlexSys, GUI svn.r5506)
;
_cell_angle_alpha 90
_cell_angle_beta 106.093(5)
_cell_angle_gamma 90
_cell_formula_units_Z 4
_cell_length_a 16.1791(19)
_cell_length_b 5.9209(6)
_cell_length_c 12.5007(14)
_cell_measurement_reflns_used 5564
_cell_measurement_temperature 100
_cell_measurement_theta_max 30.51
_cell_measurement_theta_min 2.62
_cell_volume 1150.6(2)
_computing_cell_refinement
;
SAINT (Bruker, 2016)
;
_computing_data_collection
;
APEX3 (Bruker, 2018)
;
_computing_data_reduction
;
SAINT (Bruker, 2016)
;
_computing_molecular_graphics
;
<i>OLEX2</i> (Dolomanov <i>et al.</i>,  2009)
;
_computing_publication_material
;
<i>OLEX2</i> (Dolomanov <i>et al.</i>,  2009),
PLATON (Spek, 2020),
publCIF (Westrip, 2010) and
Mercury (Macrae <i>et al.</i>,  2008)
;
_computing_structure_refinement
;
SHELXL (Sheldrick, 2015b)
;
_computing_structure_solution
;
SHELXT (Sheldrick, 2015a)
;
_diffrn_ambient_temperature 99.98
_diffrn_detector 'Bruker D8 VENTURE area detector'
_diffrn_detector_area_resol_mean 10.4167
_diffrn_measured_fraction_theta_full 0.997
_diffrn_measured_fraction_theta_max 0.997
_diffrn_measurement_device 'four-circle diffractometer'
_diffrn_measurement_device_type 'Bruker D8 Venture'
_diffrn_measurement_method '\w and \f scans'
_diffrn_radiation_monochromator 'HELIOS mirror optics'
_diffrn_radiation_probe x-ray
_diffrn_radiation_type MoK\a
_diffrn_radiation_wavelength 0.71073
_diffrn_reflns_av_R_equivalents 0.0421
_diffrn_reflns_av_unetI/netI 0.0373
_diffrn_reflns_limit_h_max 22
_diffrn_reflns_limit_h_min -22
_diffrn_reflns_limit_k_max 8
_diffrn_reflns_limit_k_min -8
_diffrn_reflns_limit_l_max 17
_diffrn_reflns_limit_l_min -17
_diffrn_reflns_number 13488
_diffrn_reflns_theta_full 25.242
_diffrn_reflns_theta_max 29.990
_diffrn_reflns_theta_min 2.621
_diffrn_source 'microfocus sealed X-ray tube'
_diffrn_standards_number 0
_exptl_absorpt_coefficient_mu 0.085
_exptl_absorpt_correction_T_max 0.7461
_exptl_absorpt_correction_T_min 0.6548
_exptl_absorpt_correction_type multi-scan
_exptl_absorpt_process_details
;
(SADABS; Bruker, 2016)
;
_exptl_crystal_colour colourless
_exptl_crystal_density_diffrn 1.162
_exptl_crystal_description needle
_exptl_crystal_F_000 440
_exptl_crystal_size_max 0.514
_exptl_crystal_size_mid 0.087
_exptl_crystal_size_min 0.046
_refine_diff_density_max 0.351
_refine_diff_density_min -0.199
_refine_ls_extinction_method none
_refine_ls_goodness_of_fit_ref 1.030
_refine_ls_hydrogen_treatment mixed
_refine_ls_matrix_type full
_refine_ls_number_parameters 160
_refine_ls_number_reflns 3350
_refine_ls_number_restraints 0
_refine_ls_restrained_S_all 1.030
_refine_ls_R_factor_all 0.0543
_refine_ls_R_factor_gt 0.0413
_refine_ls_shift/su_max 0.001
_refine_ls_shift/su_mean 0.000
_refine_ls_structure_factor_coef Fsqd
_refine_ls_weighting_details 'w=1/[\s^2^(Fo^2^)+(0.0450P)^2^+0.3326P] where P=(Fo^2^+2Fc^2^)/3'
_refine_ls_weighting_scheme calc
_refine_ls_wR_factor_gt 0.0989
_refine_ls_wR_factor_ref 0.1088
_reflns_number_gt 2708
_reflns_number_total 3350
_reflns_threshold_expression 'I > 2\s(I)'
_cod_data_source_file zl2766sup1.cif
_cod_data_source_block I
_cod_original_sg_symbol_H-M 'P 21/c'
_cod_database_code 2243269
_shelx_space_group_comment
;
The symmetry employed for this shelxl refinement is uniquely defined
by the following loop, which should always be used as a source of
symmetry information in preference to the above space-group names.
They are only intended as comments.
;
_shelx_estimated_absorpt_t_min 0.958
_shelx_estimated_absorpt_t_max 0.996

loop_
_space_group_symop_operation_xyz
'x, y, z'
'-x, y+1/2, -z+1/2'
'-x, -y, -z'
'x, -y-1/2, z-1/2'

loop_
_atom_site_type_symbol
_atom_site_label
_atom_site_fract_x
_atom_site_fract_y
_atom_site_fract_z
_atom_site_U_iso_or_equiv
_atom_site_adp_type
_atom_site_calc_flag
_atom_site_occupancy
O O1 0.59406(5) 1.05257(14) 0.81663(7) 0.02252(18) Uani d 1
H H1D 0.6378(12) 0.971(3) 0.7983(16) 0.056(5) Uiso d 1
H H1E 0.5579(14) 1.109(4) 0.7482(19) 0.074(6) Uiso d 1
O O3 0.39039(6) 0.63708(15) 1.01569(7) 0.02562(19) Uani d 1
H H3C 0.4235(13) 0.685(3) 0.9772(17) 0.062(6) Uiso d 1
H H3D 0.3929(13) 0.744(4) 1.0688(17) 0.062(6) Uiso d 1
O O2 0.50431(6) 0.71399(15) 0.88618(7) 0.02490(19) Uani d 1
H H2C 0.5355(14) 0.830(4) 0.8673(17) 0.066(6) Uiso d 1
H H2D 0.5419(14) 0.609(4) 0.9175(17) 0.063(6) Uiso d 1
N N1 0.71223(6) 0.77354(16) 0.76435(7) 0.01927(19) Uani d 1
C C1 0.65506(8) 0.5945(2) 0.70453(10) 0.0274(2) Uani d 1
H H1A 0.616934 0.656109 0.635647 0.041 Uiso calc 1
H H1B 0.620479 0.536110 0.751545 0.041 Uiso calc 1
H H1C 0.689597 0.471912 0.686470 0.041 Uiso calc 1
C C2 0.77022(7) 0.68697(19) 0.86859(9) 0.0219(2) Uani d 1
H H2A 0.811282 0.578162 0.851550 0.026 Uiso calc 1
H H2B 0.736418 0.607142 0.911910 0.026 Uiso calc 1
C C3 0.81920(7) 0.8817(2) 0.93665(8) 0.0219(2) Uani d 1
H H3A 0.779377 0.970548 0.967625 0.026 Uiso calc 1
H H3B 0.864966 0.820396 0.999865 0.026 Uiso calc 1
C C4 0.85940(6) 1.03588(18) 0.86857(8) 0.0176(2) Uani d 1
C C5 0.82967(6) 1.03240(18) 0.75240(8) 0.0173(2) Uani d 1
C C6 0.76234(7) 0.86499(19) 0.69280(8) 0.0201(2) Uani d 1
H H6A 0.7237(9) 0.935(2) 0.6266(12) 0.025(3) Uiso d 1
H H6B 0.7924(9) 0.735(3) 0.6644(12) 0.031(4) Uiso d 1
C C7 0.92500(7) 1.18598(19) 0.91984(8) 0.0198(2) Uani d 1
H H7 0.945826 1.188163 0.998746 0.024 Uiso calc 1
C C8 0.96030(7) 1.33188(19) 0.85767(9) 0.0213(2) Uani d 1
H H8 1.005049 1.432594 0.893817 0.026 Uiso calc 1
C C9 0.92978(7) 1.33005(19) 0.74177(9) 0.0220(2) Uani d 1
H H9 0.953393 1.429876 0.698493 0.026 Uiso calc 1
C C10 0.86485(7) 1.18171(19) 0.69038(8) 0.0204(2) Uani d 1
H H10 0.843808 1.181363 0.611478 0.024 Uiso calc 1

loop_
_atom_site_aniso_label
_atom_site_aniso_U_11
_atom_site_aniso_U_22
_atom_site_aniso_U_33
_atom_site_aniso_U_12
_atom_site_aniso_U_13
_atom_site_aniso_U_23
O1 0.0237(4) 0.0211(4) 0.0236(4) 0.0030(3) 0.0079(3) -0.0008(3)
O3 0.0303(4) 0.0251(4) 0.0223(4) -0.0020(3) 0.0086(3) -0.0023(3)
O2 0.0270(4) 0.0234(4) 0.0255(4) -0.0006(3) 0.0091(3) 0.0030(3)
N1 0.0197(4) 0.0194(4) 0.0192(4) -0.0010(3) 0.0063(3) -0.0001(3)
C1 0.0287(6) 0.0240(6) 0.0301(6) -0.0063(5) 0.0092(5) -0.0064(4)
C2 0.0236(5) 0.0219(5) 0.0219(5) 0.0026(4) 0.0091(4) 0.0053(4)
C3 0.0212(5) 0.0287(6) 0.0163(4) 0.0002(4) 0.0063(4) 0.0056(4)
C4 0.0176(5) 0.0208(5) 0.0158(4) 0.0038(4) 0.0068(4) 0.0026(4)
C5 0.0172(5) 0.0199(5) 0.0160(4) 0.0038(4) 0.0066(4) 0.0015(4)
C6 0.0216(5) 0.0237(5) 0.0157(4) -0.0008(4) 0.0065(4) -0.0004(4)
C7 0.0197(5) 0.0243(5) 0.0160(4) 0.0034(4) 0.0059(4) 0.0001(4)
C8 0.0199(5) 0.0221(5) 0.0230(5) -0.0010(4) 0.0077(4) -0.0024(4)
C9 0.0247(5) 0.0230(5) 0.0217(5) 0.0008(4) 0.0122(4) 0.0031(4)
C10 0.0231(5) 0.0241(5) 0.0157(4) 0.0023(4) 0.0084(4) 0.0021(4)

loop_
_atom_type_symbol
_atom_type_description
_atom_type_scat_dispersion_real
_atom_type_scat_dispersion_imag
_atom_type_scat_source
C C 0.0033 0.0016 'International Tables Vol C Tables 4.2.6.8 and 6.1.1.4'
H H 0.0000 0.0000 'International Tables Vol C Tables 4.2.6.8 and 6.1.1.4'
N N 0.0061 0.0033 'International Tables Vol C Tables 4.2.6.8 and 6.1.1.4'
O O 0.0106 0.0060 'International Tables Vol C Tables 4.2.6.8 and 6.1.1.4'

loop_
_geom_angle_atom_site_label_1
_geom_angle_atom_site_label_2
_geom_angle_atom_site_label_3
_geom_angle
_geom_angle_publ_flag
H1D O1 H1E 106.2(17) ?
H3C O3 H3D 105.7(18) ?
H2C O2 H2D 106.2(18) ?
C1 N1 C2 110.91(9) y
C6 N1 C1 109.43(8) y
C6 N1 C2 110.12(8) y
N1 C1 H1A 109.5 ?
N1 C1 H1B 109.5 ?
N1 C1 H1C 109.5 ?
H1A C1 H1B 109.5 ?
H1A C1 H1C 109.5 ?
H1B C1 H1C 109.5 ?
N1 C2 H2A 109.7 ?
N1 C2 H2B 109.7 ?
N1 C2 C3 109.72(9) y
H2A C2 H2B 108.2 ?
C3 C2 H2A 109.7 ?
C3 C2 H2B 109.7 ?
C2 C3 H3A 109.1 ?
C2 C3 H3B 109.1 ?
H3A C3 H3B 107.8 ?
N1 C6 C5 112.77(8) y
C4 C3 C2 112.45(9) y
C4 C3 H3A 109.1 ?
C4 C3 H3B 109.1 ?
C5 C4 C3 119.87(10) ?
C7 C4 C3 121.11(9) ?
C7 C4 C5 119.01(9) ?
C4 C5 C6 121.09(9) ?
C10 C5 C4 119.45(10) ?
C10 C5 C6 119.44(9) ?
N1 C6 H6A 109.8(8) ?
N1 C6 H6B 109.3(8) ?
C5 C6 H6A 110.2(8) ?
C5 C6 H6B 108.5(8) ?
H6A C6 H6B 106.1(11) ?
C4 C7 H7 119.4 ?
C8 C7 C4 121.21(9) ?
C8 C7 H7 119.4 ?
C7 C8 H8 120.2 ?
C7 C8 C9 119.67(10) ?
C9 C8 H8 120.2 ?
C8 C9 H9 120.3 ?
C10 C9 C8 119.46(10) ?
C10 C9 H9 120.3 ?
C5 C10 H10 119.4 ?
C9 C10 C5 121.19(10) ?
C9 C10 H10 119.4 ?

loop_
_geom_bond_atom_site_label_1
_geom_bond_atom_site_label_2
_geom_bond_distance
_geom_bond_publ_flag
O1 H1D 0.94(2) ?
O1 H1E 0.95(2) ?
O3 H3C 0.86(2) ?
O3 H3D 0.91(2) ?
O2 H2C 0.92(2) ?
O2 H2D 0.88(2) ?
N1 C1 1.4678(14) y
N1 C2 1.4708(14) y
N1 C6 1.4671(13) y
C1 H1A 0.9800 ?
C1 H1B 0.9800 ?
C1 H1C 0.9800 ?
C2 H2A 0.9900 ?
C2 H2B 0.9900 ?
C2 C3 1.5190(16) ?
C3 H3A 0.9900 ?
C3 H3B 0.9900 ?
C3 C4 1.5124(14) ?
C4 C5 1.3977(13) y
C4 C7 1.3964(15) ?
C5 C6 1.5081(15) ?
C5 C10 1.3968(14) ?
C6 H6A 0.980(14) ?
C6 H6B 1.022(15) ?
C7 H7 0.9500 ?
C7 C8 1.3865(15) ?
C8 H8 0.9500 ?
C8 C9 1.3952(15) ?
C9 H9 0.9500 ?
C9 C10 1.3833(16) ?
C10 H10 0.9500 ?

loop_
_geom_hbond_atom_site_label_D
_geom_hbond_atom_site_label_H
_geom_hbond_atom_site_label_A
_geom_hbond_site_symmetry_A
_geom_hbond_distance_DH
_geom_hbond_distance_HA
_geom_hbond_distance_DA
_geom_hbond_angle_DHA
_geom_hbond_publ_flag
O1 H1D N1 . 0.94(2) 1.81(2) 2.7394(12) 170.7(18) yes
O1 H1E O2 2_656 0.95(2) 1.81(2) 2.7635(12) 176(2) yes
O3 H3C O2 . 0.86(2) 1.96(2) 2.8070(13) 165.8(19) yes
O3 H3D O1 3_677 0.91(2) 1.84(2) 2.7461(12) 175.1(19) yes
O2 H2C O1 . 0.92(2) 1.84(2) 2.7538(12) 174.9(19) yes
O2 H2D O3 3_667 0.88(2) 1.88(2) 2.7512(13) 173(2) yes
C6 H6A O3 2_656 0.98(2) 2.49(2) 3.4531(3) 168.8(2) yes

loop_
_geom_torsion_atom_site_label_1
_geom_torsion_atom_site_label_2
_geom_torsion_atom_site_label_3
_geom_torsion_atom_site_label_4
_geom_torsion
N1 C2 C3 C4 -49.12(12)
C1 N1 C2 C3 -171.72(9)
C1 N1 C6 C5 -173.75(9)
C2 N1 C6 C5 -51.59(12)
C2 C3 C4 C5 18.69(14)
C2 C3 C4 C7 -162.56(10)
C3 C4 C5 C6 -4.55(15)
C3 C4 C5 C10 177.48(10)
C3 C4 C7 C8 -178.19(10)
C4 C5 C6 N1 20.70(14)
C4 C5 C10 C9 1.27(16)
C4 C7 C8 C9 0.23(16)
C5 C4 C7 C8 0.56(16)
C6 N1 C2 C3 67.00(11)
C6 C5 C10 C9 -176.74(10)
C7 C4 C5 C6 176.68(9)
C7 C4 C5 C10 -1.29(15)
C7 C8 C9 C10 -0.28(16)
C8 C9 C10 C5 -0.47(16)
C10 C5 C6 N1 -161.33(9)

_cod_database_fobs_code 2243269
